data_4335965
loop_
_publ_author_name
'Charles J. Simmons'
'Horst Stratemeier'
'Michael A. Hitchman'
'Mark J. Riley'

_publ_section_title
;
 Influence of Lattice Interactions on the Jahn-Teller Distortion of the
 [Cu(H2O)6]2+ Ion: Dependence of the Crystal Structure of
 K2xRb2-2x[Cu(H2O)6](SeO4)2 upon the K/Rb Ratio
;
_journal_name_full 'Inorganic Chemistry'
_journal_page_first 10481
_journal_page_last 10499
_journal_paper_doi 10.1021/ic401385f
_journal_volume 52
_journal_year 2013
_chemical_formula_moiety 'Cu H12 O14 Rb2 Se2 '
_chemical_formula_sum 'Cu H12 O14 Rb2 Se2'
_chemical_formula_weight 628.49
_space_group_IT_number 14
_symmetry_cell_setting monoclinic
_symmetry_Int_Tables_number 14
_symmetry_space_group_name_Hall '-P 2yab'
_symmetry_space_group_name_H-M 'P 1 21/a 1'
_cell_angle_alpha 90
_cell_angle_beta 104.7160(13)
_cell_angle_gamma 90
_cell_formula_units_Z 2
_cell_length_a 9.3985(2)
_cell_length_b 12.5560(3)
_cell_length_c 6.3540(2)
_cell_measurement_reflns_used 6741
_cell_measurement_temperature 298
_cell_measurement_theta_max 36.3
_cell_measurement_theta_min 1.6
_cell_volume 725.22(3)
_computing_cell_refinement 'HKL Scalepack'
_computing_data_collection 'KappaCCD Server Control'
_computing_data_reduction 'HKL Denzo and Scalepack'
_computing_publication_material 'teXsan for Windows v. 1.06 MSC'
_computing_structure_refinement 'teXsan for Windows v. 1.06 MSC'
_computing_structure_solution
;
SIR92 (Altomare, et. al. 1994)
;
_diffrn_ambient_temperature 298
_diffrn_measured_fraction_theta_full 0.982
_diffrn_measured_fraction_theta_max 0.982
_diffrn_measurement_device 'Nonius CCD camera'
_diffrn_measurement_method '\f scans \w scans \k offsets'
_diffrn_radiation_detector 'Nonius Kappa CCD'
_diffrn_radiation_monochromator graphite
_diffrn_radiation_source 'fine-focus sealed x-ray tube'
_diffrn_radiation_type 'Mo K\a'
_diffrn_radiation_wavelength 0.7107
_diffrn_reflns_av_R_equivalents 0.02177
_diffrn_reflns_av_sigmaI/netI 0.052
_diffrn_reflns_limit_h_max 15
_diffrn_reflns_limit_h_min -15
_diffrn_reflns_limit_k_max 20
_diffrn_reflns_limit_k_min -20
_diffrn_reflns_limit_l_max 10
_diffrn_reflns_limit_l_min -10
_diffrn_reflns_number 6741
_diffrn_reflns_theta_full 36.30
_diffrn_reflns_theta_max 36.30
_diffrn_reflns_theta_min 1.62
_diffrn_standards_decay_% 0.00
_diffrn_standards_interval_count 0
_diffrn_standards_number 0
_exptl_absorpt_coefficient_mu 13.243
_exptl_absorpt_correction_T_max 0.881
_exptl_absorpt_correction_T_min 0.754
_exptl_absorpt_correction_type multi-scan
_exptl_absorpt_process_details '(Denzo-SMN; Otwinowski & Minor, 1997)'
_exptl_crystal_colour blue
_exptl_crystal_density_diffrn 2.878
_exptl_crystal_description sphere
_exptl_crystal_F_000 590.00
_exptl_crystal_size_rad 0.30
_refine_diff_density_max 0.60
_refine_diff_density_min -0.58
_refine_ls_extinction_coef 0.00000160(6)
_refine_ls_extinction_expression 'equ(3) Acta Cryst.(1968) A24, p213.'
_refine_ls_extinction_method 'Zachariasen (1967)'
_refine_ls_goodness_of_fit_all 1.544
_refine_ls_goodness_of_fit_ref 1.540
_refine_ls_hydrogen_treatment refall
_refine_ls_matrix_type full
_refine_ls_number_constraints 0
_refine_ls_number_parameters 113
_refine_ls_number_reflns 2150
_refine_ls_number_restraints 0
_refine_ls_R_factor_all 0.0204
_refine_ls_R_factor_gt 0.0200
_refine_ls_shift/su_max 0.0000
_refine_ls_shift/su_mean 0.0001
_refine_ls_structure_factor_coef F
_refine_ls_weighting_details 'w = 1/[\s^2^(Fo)]'
_refine_ls_weighting_scheme sigma
_refine_ls_wR_factor_all 0.0220
_refine_ls_wR_factor_ref 0.0220
_reflns_number_gt 2150
_reflns_number_total 3436
_reflns_threshold_expression I>5.00\s(I)
_cod_data_source_file ic401385f_si_003_07.cif
_cod_data_source_block '_Template_texray.inf6'
_cod_original_sg_symbol_H-M 'P 21/a '
_cod_original_formula_sum 'Cu H12 O14 Rb2 Se2 '
_cod_database_code 4335965

loop_
_symmetry_equiv_pos_as_xyz
'   +x,   +y,   +z'
'1/2-x,1/2+y,   -z'
'   -x,   -y,   -z'
'1/2+x,1/2-y,   +z'

loop_
_atom_site_label
_atom_site_fract_x
_atom_site_fract_y
_atom_site_fract_z
_atom_site_U_iso_or_equiv
_atom_site_occupancy
_atom_site_refinement_flags
_atom_site_adp_type
_atom_site_calc_flag
Rb(10) 0.12422(2) 0.34682(2) 0.34471(3) 0.03024(5) 1.000 . Uani d
Se(2) 0.39576(2) 0.13929(1) 0.73028(3) 0.01986(5) 1.000 . Uani d
Cu(1) 0.0000 0.0000 0.0000 0.01819(7) 1.000 S Uani d
O(3) 0.4044(1) 0.24466(10) 0.5814(2) 0.0310(4) 1.000 . Uani d
O(4) 0.5454(1) 0.06996(11) 0.7635(2) 0.0379(4) 1.000 . Uani d
O(5) 0.25741(13) 0.06589(10) 0.5985(2) 0.0253(3) 1.000 . Uani d
O(6) 0.3693(1) 0.17602(10) 0.9653(2) 0.0303(4) 1.000 . Uani d
O(7) 0.1521(2) 0.11026(12) 0.1609(2) 0.0286(4) 1.000 . Uani d
O(8) -0.1827(2) 0.11139(13) 0.0298(3) 0.0318(4) 1.000 . Uani d
O(9) -0.0034(2) -0.06119(11) 0.2797(2) 0.0229(3) 1.000 . Uani d
H(15) 0.190(3) 0.095(2) 0.278(4) 0.058(8) 1.000 . Uiso d
H(16) 0.210(2) 0.123(2) 0.118(3) 0.017(6) 1.000 . Uiso d
H(17) -0.245(2) 0.102(2) -0.058(3) 0.037(7) 1.000 . Uiso d
H(18) -0.162(2) 0.169(2) -0.006(3) 0.034(7) 1.000 . Uiso d
H(19) -0.077(3) -0.055(2) 0.317(4) 0.060(8) 1.000 . Uiso d
H(20) 0.023(2) -0.117(2) 0.321(4) 0.037(7) 1.000 . Uiso d

loop_
_atom_site_aniso_label
_atom_site_aniso_U_11
_atom_site_aniso_U_22
_atom_site_aniso_U_33
_atom_site_aniso_U_12
_atom_site_aniso_U_13
_atom_site_aniso_U_23
Rb(10) 0.03159(10) 0.03181(11) 0.02907(10) 0.00008(8) 0.01092(8) 0.00034(8)
Se(2) 0.01957(9) 0.02152(10) 0.01839(9) -0.00237(7) 0.00466(6) -0.00075(7)
Cu(1) 0.0189(1) 0.0204(2) 0.01532(13) -0.00301(11) 0.00443(11) 0.00100(11)
O(3) 0.0453(8) 0.0251(7) 0.0244(7) -0.0080(6) 0.0120(6) 0.0043(6)
O(4) 0.0240(7) 0.0394(9) 0.0473(9) 0.0076(6) 0.0035(6) -0.0019(7)
O(5) 0.0225(6) 0.0307(7) 0.0227(6) -0.0091(5) 0.0059(5) -0.0049(5)
O(6) 0.0411(8) 0.0332(7) 0.0183(6) -0.0052(6) 0.0108(6) -0.0030(6)
O(7) 0.0268(8) 0.0385(8) 0.0200(7) -0.0067(7) 0.0048(6) 0.0014(6)
O(8) 0.0287(8) 0.0316(9) 0.0329(8) -0.0033(7) 0.0038(6) 0.0039(7)
O(9) 0.0249(7) 0.0252(8) 0.0205(6) 0.0014(6) 0.0091(5) 0.0042(5)

loop_
_atom_type_symbol
_atom_type_oxidation_number
_atom_type_number_in_cell
_atom_type_scat_dispersion_real
_atom_type_scat_dispersion_imag
_atom_type_scat_source
H 0 24 0.000 0.000
;International Tables for Crystallography
(1992, Vol. C, Table 6.1.1.2)
;
O 0 28 0.008 0.006
;International Tables for Crystallography
(1992, Vol. C, Table 6.1.1.2)
;
Cu 0 2 0.263 1.266
;International Tables for Crystallography
(1992, Vol. C, Tables 4.2.6.8 and 6.1.1.1)
;
Se 0 4 -0.178 2.223
;International Tables for Crystallography
(1992, Vol. C, Tables 4.2.6.8 and 6.1.1.1)
;
Rb 0 4 -1.044 2.973
;International Tables for Crystallography
(1992, Vol. C, Tables 4.2.6.8 and 6.1.1.1)
;

loop_
_geom_angle_atom_site_label_1
_geom_angle_atom_site_label_2
_geom_angle_atom_site_label_3
_geom_angle
_geom_angle_publ_flag
O3 SE2 O4 109.85(8) ?
O3 SE2 O5 107.93(8) ?
O3 SE2 O6 109.83(8) ?
O4 SE2 O5 108.29(8) ?
O4 SE2 O6 111.05(8) ?
O5 SE2 O6 109.82(8) ?
O7 CU1 O7 180.00 ?
O7 CU1 O8 89.35(7) ?
O7 CU1 O9 89.00(7) ?
O8 CU1 O8 180.00 ?
O8 CU1 O9 88.77(7) ?
O9 CU1 O9 180.00 ?
CU1 O7 H15 113.9(24) no
CU1 O7 H16 118.1(21) no
H15 O7 H16 103.1(30) no
CU1 O8 H17 108.3(24) no
CU1 O8 H18 107.4(19) no
H17 O8 H18 98.2(29) no
CU1 O9 H19 116.9(22) no
CU1 O9 H20 126.6(20) no
H19 O9 H20 102.7(28) no

loop_
_geom_bond_atom_site_label_1
_geom_bond_atom_site_label_2
_geom_bond_distance
_geom_bond_publ_flag
SE2 O3 1.640(2) ?
SE2 O4 1.622(2) ?
SE2 O5 1.640(1) ?
SE2 O6 1.641(1) ?
CU1 O7 2.065(2) ?
CU1 O7 2.065(2) ?
CU1 O8 2.260(2) ?
CU1 O8 2.260(2) ?
CU1 O9 1.944(2) ?
CU1 O9 1.944(2) ?
O7 H15 0.76(3) no
O7 H16 0.68(2) no
O8 H17 0.71(3) no
O8 H18 0.80(3) no
O9 H19 0.79(3) no
O9 H20 0.77(3) no
